data_8106269
loop_
_publ_author_name
'Zhao, Li-Xia'
'Wang, Qing-Rui'
'Zou, Yue-Li'
'Wu, Hao'
'Ye, Fei'

_publ_section_title
;
 Crystal structure of methyl
 (R)-4-(o-chlorobenzoyl)-1-thia-4-azaspiro[4.5]decane-3-carboxylate,
 C17H20ClNO3S
;
_journal_issue 4
_journal_name_full 'Zeitschrift f\"ur Kristallographie - New Crystal Structures'
_journal_page_first 709
_journal_page_last 710
_journal_paper_doi 10.1515/ncrs-2018-0032
_journal_volume 233
_journal_year 2018
_chemical_absolute_configuration unk
_chemical_formula_moiety 'C17 H20 Cl N O3 S'
_chemical_formula_sum 'C17 H20 Cl N O3 S'
_chemical_formula_weight 353.85
_space_group_crystal_system orthorhombic
_space_group_IT_number 19
_space_group_name_Hall 'P 2ac 2ab'
_space_group_name_H-M_alt 'P 21 21 21'
_atom_sites_solution_hydrogens geom
_audit_creation_method SHELXL-2014/7
_cell_angle_alpha 90
_cell_angle_beta 90
_cell_angle_gamma 90
_cell_formula_units_Z 4
_cell_length_a 6.1984(2)
_cell_length_b 14.3940(5)
_cell_length_c 18.9651(6)
_cell_measurement_reflns_used 7570
_cell_measurement_temperature 293(2)
_cell_measurement_theta_max 68.20
_cell_measurement_theta_min 3.86
_cell_volume 1692.06(10)
_computing_cell_refinement 'Bruker D8 Venture'
_computing_data_collection 'Bruker D8 Venture'
_computing_data_reduction 'Bruker D8 Venture'
_computing_molecular_graphics 'Bruker SHELXTL'
_computing_publication_material 'Bruker SHELXTL'
_computing_structure_refinement 'SHELXL-2014/7 (Sheldrick, 2014)'
_computing_structure_solution 'SHELXS-2014/7 (Sheldrick, 2014)'
_diffrn_ambient_temperature 293(2)
_diffrn_measured_fraction_theta_full 0.993
_diffrn_measured_fraction_theta_max 0.992
_diffrn_measurement_device_type 'D8 VENTURE PHOTON II'
_diffrn_measurement_method 'phi and omega scans'
_diffrn_radiation_type CuK\a
_diffrn_radiation_wavelength 1.54178
_diffrn_reflns_av_R_equivalents 0.0351
_diffrn_reflns_av_unetI/netI 0.0415
_diffrn_reflns_Laue_measured_fraction_full 0.993
_diffrn_reflns_Laue_measured_fraction_max 0.992
_diffrn_reflns_limit_h_max 6
_diffrn_reflns_limit_h_min -7
_diffrn_reflns_limit_k_max 17
_diffrn_reflns_limit_k_min -16
_diffrn_reflns_limit_l_max 21
_diffrn_reflns_limit_l_min -22
_diffrn_reflns_number 8944
_diffrn_reflns_point_group_measured_fraction_full 0.983
_diffrn_reflns_point_group_measured_fraction_max 0.981
_diffrn_reflns_theta_full 67.679
_diffrn_reflns_theta_max 68.191
_diffrn_reflns_theta_min 3.855
_diffrn_source 'fine-focus sealed tube'
_exptl_absorpt_coefficient_mu 3.271
_exptl_absorpt_correction_T_max 0.736
_exptl_absorpt_correction_T_min 0.676
_exptl_absorpt_correction_type multi-scan
_exptl_crystal_colour colorless
_exptl_crystal_density_diffrn 1.389
_exptl_crystal_description block
_exptl_crystal_F_000 744
_exptl_crystal_size_max 0.130
_exptl_crystal_size_mid 0.120
_exptl_crystal_size_min 0.100
_refine_diff_density_max 0.232
_refine_diff_density_min -0.184
_refine_diff_density_rms 0.034
_refine_ls_abs_structure_details
;

 Flack x determined using 1191 quotients [(I+)-(I-)]/[(I+)+(I-)]

 (Parsons, Flack and Wagner, Acta Cryst. B69 (2013) 249-259).

;
_refine_ls_abs_structure_Flack 0.050(6)
_refine_ls_extinction_coef 0.0096(7)
_refine_ls_extinction_expression Fc^*^=kFc[1+0.001xFc^2^\l^3^/sin(2\q)]^-1/4^
_refine_ls_extinction_method 'SHELXL-2014/7 (Sheldrick 2014'
_refine_ls_goodness_of_fit_ref 1.006
_refine_ls_hydrogen_treatment constr
_refine_ls_matrix_type full
_refine_ls_number_parameters 210
_refine_ls_number_reflns 3042
_refine_ls_number_restraints 0
_refine_ls_restrained_S_all 1.006
_refine_ls_R_factor_all 0.0270
_refine_ls_R_factor_gt 0.0263
_refine_ls_shift/su_max 0.000
_refine_ls_shift/su_mean 0.000
_refine_ls_structure_factor_coef Fsqd
_refine_ls_weighting_details 'w=1/[\s^2^(Fo^2^)+(0.0360P)^2^+0.1440P] where P=(Fo^2^+2Fc^2^)/3'
_refine_ls_weighting_scheme calc
_refine_ls_wR_factor_gt 0.0676
_refine_ls_wR_factor_ref 0.0683
_reflns_Friedel_coverage 0.692
_reflns_Friedel_fraction_full 0.969
_reflns_Friedel_fraction_max 0.964
_reflns_number_gt 2976
_reflns_number_total 3042
_reflns_threshold_expression 'I > 2\s(I)'
_cod_data_source_file suppl_ncrs-2018-0032_suppl.cif
_cod_data_source_block cu_dbnd_wh_2_0m
_cod_database_code 8106269
_shelx_shelxl_version_number 2014/7
_shelx_space_group_comment
;

The symmetry employed for this shelxl refinement is uniquely defined

by the following loop, which should always be used as a source of

symmetry information in preference to the above space-group names.

They are only intended as comments.

;
_shelx_estimated_absorpt_t_min 0.676
_shelx_estimated_absorpt_t_max 0.736

loop_
_space_group_symop_operation_xyz
'x, y, z'
'x+1/2, -y+1/2, -z'
'-x, y+1/2, -z+1/2'
'-x+1/2, -y, z+1/2'

loop_
_atom_site_label
_atom_site_type_symbol
_atom_site_fract_x
_atom_site_fract_y
_atom_site_fract_z
_atom_site_U_iso_or_equiv
_atom_site_adp_type
_atom_site_occupancy
_atom_site_site_symmetry_order
_atom_site_calc_flag
_atom_site_refinement_flags_posn
_atom_site_refinement_flags_adp
_atom_site_refinement_flags_occupancy
_atom_site_disorder_assembly
_atom_site_disorder_group
C1 C 0.6229(4) 0.37442(17) 0.41523(11) 0.0454(6) Uani 1 1 d . . . . .
N1 N 0.6930(3) 0.57346(11) 0.33722(8) 0.0301(3) Uani 1 1 d . . . . .
O1 O 0.9396(3) 0.55611(11) 0.42518(8) 0.0457(4) Uani 1 1 d . . . . .
S1 S 0.48528(9) 0.70955(4) 0.27335(3) 0.04108(17) Uani 1 1 d . . . . .
C2 C 0.6169(6) 0.27880(19) 0.42294(14) 0.0635(8) Uani 1 1 d . . . . .
H2 H 0.5021 0.2505 0.4461 0.076 Uiso 1 1 calc R U . . .
Cl1 Cl 0.41335(12) 0.44100(5) 0.44965(4) 0.0627(2) Uani 1 1 d . . . . .
O2 O 0.5836(3) 0.52343(12) 0.15470(8) 0.0460(4) Uani 1 1 d . . . . .
C3 C 0.7821(8) 0.22632(19) 0.39603(16) 0.0723(10) Uani 1 1 d . . . . .
H3 H 0.7798 0.1621 0.4015 0.087 Uiso 1 1 calc R U . . .
O3 O 0.8978(3) 0.54158(13) 0.21032(9) 0.0509(4) Uani 1 1 d . . . . .
C4 C 0.9509(7) 0.2675(2) 0.36108(15) 0.0689(9) Uani 1 1 d . . . . .
H4 H 1.0610 0.2312 0.3425 0.083 Uiso 1 1 calc R U . . .
C5 C 0.9573(5) 0.36366(17) 0.35344(12) 0.0510(6) Uani 1 1 d . . . . .
H5 H 1.0723 0.3914 0.3300 0.061 Uiso 1 1 calc R U . . .
C6 C 0.7927(4) 0.41821(14) 0.38075(10) 0.0371(5) Uani 1 1 d . . . . .
C7 C 0.8155(3) 0.52242(14) 0.38206(10) 0.0323(4) Uani 1 1 d . . . . .
C8 C 0.5693(3) 0.53352(13) 0.27917(10) 0.0318(4) Uani 1 1 d . . . . .
H8 H 0.5267 0.4698 0.2908 0.038 Uiso 1 1 calc R U . . .
C9 C 0.3708(3) 0.59423(16) 0.27211(13) 0.0409(5) Uani 1 1 d . . . . .
H9A H 0.2723 0.5850 0.3112 0.049 Uiso 1 1 calc R U . . .
H9B H 0.2955 0.5822 0.2282 0.049 Uiso 1 1 calc R U . . .
C10 C 0.7059(3) 0.53394(13) 0.21172(10) 0.0324(4) Uani 1 1 d . . . . .
C11 C 0.6937(5) 0.5281(2) 0.08768(12) 0.0553(6) Uani 1 1 d . . . . .
H11A H 0.7656 0.5869 0.0835 0.083 Uiso 1 1 calc R U . . .
H11B H 0.5907 0.5217 0.0502 0.083 Uiso 1 1 calc R U . . .
H11C H 0.7978 0.4789 0.0848 0.083 Uiso 1 1 calc R U . . .
C12 C 0.6773(3) 0.67701(13) 0.34371(10) 0.0310(4) Uani 1 1 d . . . . .
C13 C 0.8920(3) 0.72515(14) 0.33014(11) 0.0355(4) Uani 1 1 d . . . . .
H13A H 0.9421 0.7098 0.2831 0.043 Uiso 1 1 calc R U . . .
H13B H 0.9982 0.7028 0.3636 0.043 Uiso 1 1 calc R U . . .
C14 C 0.8705(5) 0.83019(16) 0.33698(13) 0.0479(6) Uani 1 1 d . . . . .
H14A H 1.0101 0.8590 0.3296 0.057 Uiso 1 1 calc R U . . .
H14B H 0.7727 0.8532 0.3011 0.057 Uiso 1 1 calc R U . . .
C15 C 0.7856(5) 0.85626(17) 0.40944(14) 0.0551(7) Uani 1 1 d . . . . .
H15A H 0.7670 0.9231 0.4120 0.066 Uiso 1 1 calc R U . . .
H15B H 0.8901 0.8383 0.4450 0.066 Uiso 1 1 calc R U . . .
C16 C 0.5715(5) 0.80891(17) 0.42468(14) 0.0541(6) Uani 1 1 d . . . . .
H16A H 0.4625 0.8332 0.3929 0.065 Uiso 1 1 calc R U . . .
H16B H 0.5273 0.8233 0.4725 0.065 Uiso 1 1 calc R U . . .
C17 C 0.5851(4) 0.70318(16) 0.41594(11) 0.0416(5) Uani 1 1 d . . . . .
H17A H 0.6761 0.6775 0.4527 0.050 Uiso 1 1 calc R U . . .
H17B H 0.4422 0.6765 0.4210 0.050 Uiso 1 1 calc R U . . .

loop_
_atom_site_aniso_label
_atom_site_aniso_U_11
_atom_site_aniso_U_22
_atom_site_aniso_U_33
_atom_site_aniso_U_23
_atom_site_aniso_U_13
_atom_site_aniso_U_12
C1 0.0559(14) 0.0440(12) 0.0362(11) 0.0016(9) -0.0105(11) -0.0046(11)
N1 0.0315(8) 0.0315(8) 0.0273(7) -0.0027(6) -0.0044(7) 0.0009(7)
O1 0.0548(10) 0.0410(8) 0.0413(8) -0.0030(6) -0.0200(7) 0.0003(7)
S1 0.0394(3) 0.0416(3) 0.0423(3) 0.0023(2) -0.0096(2) 0.0078(2)
C2 0.097(2) 0.0432(14) 0.0505(14) 0.0075(11) -0.0158(15) -0.0167(16)
Cl1 0.0528(4) 0.0710(4) 0.0644(4) 0.0066(3) 0.0116(3) -0.0053(3)
O2 0.0466(9) 0.0622(10) 0.0293(7) -0.0070(7) -0.0055(6) -0.0072(8)
C3 0.131(3) 0.0338(12) 0.0519(14) 0.0012(11) -0.0287(19) 0.0025(17)
O3 0.0328(8) 0.0706(11) 0.0492(9) -0.0159(8) 0.0028(7) -0.0011(8)
C4 0.107(3) 0.0476(14) 0.0517(14) -0.0117(12) -0.0214(16) 0.0304(16)
C5 0.0659(17) 0.0469(12) 0.0401(11) -0.0057(9) -0.0057(11) 0.0141(12)
C6 0.0472(12) 0.0349(10) 0.0291(9) -0.0009(8) -0.0097(9) 0.0024(9)
C7 0.0331(10) 0.0368(10) 0.0269(9) -0.0008(7) -0.0029(8) 0.0019(8)
C8 0.0303(9) 0.0354(9) 0.0299(9) -0.0013(7) -0.0042(8) -0.0035(8)
C9 0.0268(10) 0.0536(12) 0.0422(11) -0.0022(10) -0.0029(9) 0.0006(9)
C10 0.0366(10) 0.0293(9) 0.0313(9) -0.0057(7) -0.0037(8) -0.0011(8)
C11 0.0745(17) 0.0608(15) 0.0305(10) -0.0052(10) 0.0058(11) -0.0069(14)
C12 0.0320(9) 0.0321(9) 0.0288(9) -0.0017(7) -0.0012(8) 0.0035(8)
C13 0.0328(10) 0.0368(10) 0.0368(10) -0.0002(8) 0.0015(8) -0.0009(8)
C14 0.0545(14) 0.0372(11) 0.0520(13) 0.0027(10) -0.0033(11) -0.0067(10)
C15 0.0779(19) 0.0361(11) 0.0513(14) -0.0101(10) -0.0081(14) 0.0013(12)
C16 0.0710(17) 0.0452(13) 0.0462(13) -0.0125(10) 0.0080(12) 0.0127(12)
C17 0.0499(12) 0.0414(11) 0.0334(10) -0.0044(8) 0.0083(9) 0.0054(10)

loop_
_atom_type_symbol
_atom_type_description
_atom_type_scat_dispersion_real
_atom_type_scat_dispersion_imag
_atom_type_scat_source
C C 0.0181 0.0091 'International Tables Vol C Tables 4.2.6.8 and 6.1.1.4'
H H 0.0000 0.0000 'International Tables Vol C Tables 4.2.6.8 and 6.1.1.4'
N N 0.0311 0.0180 'International Tables Vol C Tables 4.2.6.8 and 6.1.1.4'
O O 0.0492 0.0322 'International Tables Vol C Tables 4.2.6.8 and 6.1.1.4'
Cl Cl 0.3639 0.7018 'International Tables Vol C Tables 4.2.6.8 and 6.1.1.4'
S S 0.3331 0.5567 'International Tables Vol C Tables 4.2.6.8 and 6.1.1.4'

loop_
_geom_angle_atom_site_label_1
_geom_angle_atom_site_label_2
_geom_angle_atom_site_label_3
_geom_angle
_geom_angle_site_symmetry_1
_geom_angle_site_symmetry_3
C2 C1 C6 121.4(3) . .
C2 C1 Cl1 119.2(2) . .
C6 C1 Cl1 119.44(18) . .
C7 N1 C8 123.62(16) . .
C7 N1 C12 121.56(16) . .
C8 N1 C12 114.82(15) . .
C9 S1 C12 91.70(9) . .
C3 C2 C1 119.2(3) . .
C3 C2 H2 120.4 . .
C1 C2 H2 120.4 . .
C10 O2 C11 116.2(2) . .
C2 C3 C4 120.7(3) . .
C2 C3 H3 119.7 . .
C4 C3 H3 119.7 . .
C3 C4 C5 120.1(3) . .
C3 C4 H4 119.9 . .
C5 C4 H4 119.9 . .
C6 C5 C4 120.1(3) . .
C6 C5 H5 119.9 . .
C4 C5 H5 119.9 . .
C5 C6 C1 118.4(2) . .
C5 C6 C7 120.0(2) . .
C1 C6 C7 121.0(2) . .
O1 C7 N1 123.83(18) . .
O1 C7 C6 117.70(18) . .
N1 C7 C6 118.44(17) . .
N1 C8 C9 105.43(16) . .
N1 C8 C10 109.73(16) . .
C9 C8 C10 111.85(17) . .
N1 C8 H8 109.9 . .
C9 C8 H8 109.9 . .
C10 C8 H8 109.9 . .
C8 C9 S1 102.11(13) . .
C8 C9 H9A 111.3 . .
S1 C9 H9A 111.3 . .
C8 C9 H9B 111.3 . .
S1 C9 H9B 111.3 . .
H9A C9 H9B 109.2 . .
O3 C10 O2 124.08(19) . .
O3 C10 C8 124.64(18) . .
O2 C10 C8 111.28(17) . .
O2 C11 H11A 109.5 . .
O2 C11 H11B 109.5 . .
H11A C11 H11B 109.5 . .
O2 C11 H11C 109.5 . .
H11A C11 H11C 109.5 . .
H11B C11 H11C 109.5 . .
N1 C12 C13 112.48(16) . .
N1 C12 C17 110.01(16) . .
C13 C12 C17 111.45(17) . .
N1 C12 S1 103.55(12) . .
C13 C12 S1 109.00(13) . .
C17 C12 S1 110.05(15) . .
C12 C13 C14 111.17(19) . .
C12 C13 H13A 109.4 . .
C14 C13 H13A 109.4 . .
C12 C13 H13B 109.4 . .
C14 C13 H13B 109.4 . .
H13A C13 H13B 108.0 . .
C15 C14 C13 110.65(19) . .
C15 C14 H14A 109.5 . .
C13 C14 H14A 109.5 . .
C15 C14 H14B 109.5 . .
C13 C14 H14B 109.5 . .
H14A C14 H14B 108.1 . .
C14 C15 C16 111.3(2) . .
C14 C15 H15A 109.4 . .
C16 C15 H15A 109.4 . .
C14 C15 H15B 109.4 . .
C16 C15 H15B 109.4 . .
H15A C15 H15B 108.0 . .
C15 C16 C17 112.1(2) . .
C15 C16 H16A 109.2 . .
C17 C16 H16A 109.2 . .
C15 C16 H16B 109.2 . .
C17 C16 H16B 109.2 . .
H16A C16 H16B 107.9 . .
C12 C17 C16 111.18(19) . .
C12 C17 H17A 109.4 . .
C16 C17 H17A 109.4 . .
C12 C17 H17B 109.4 . .
C16 C17 H17B 109.4 . .
H17A C17 H17B 108.0 . .

loop_
_geom_bond_atom_site_label_1
_geom_bond_atom_site_label_2
_geom_bond_distance
_geom_bond_site_symmetry_2
C1 C2 1.385(4) .
C1 C6 1.390(4) .
C1 Cl1 1.741(3) .
N1 C7 1.356(3) .
N1 C8 1.459(2) .
N1 C12 1.499(2) .
O1 C7 1.223(3) .
S1 C9 1.805(2) .
S1 C12 1.849(2) .
C2 C3 1.371(5) .
C2 H2 0.9300 .
O2 C10 1.329(3) .
O2 C11 1.444(3) .
C3 C4 1.373(6) .
C3 H3 0.9300 .
O3 C10 1.195(3) .
C4 C5 1.392(4) .
C4 H4 0.9300 .
C5 C6 1.388(4) .
C5 H5 0.9300 .
C6 C7 1.507(3) .
C8 C9 1.515(3) .
C8 C10 1.534(3) .
C8 H8 0.9800 .
C9 H9A 0.9700 .
C9 H9B 0.9700 .
C11 H11A 0.9600 .
C11 H11B 0.9600 .
C11 H11C 0.9600 .
C12 C13 1.522(3) .
C12 C17 1.532(3) .
C13 C14 1.523(3) .
C13 H13A 0.9700 .
C13 H13B 0.9700 .
C14 C15 1.519(4) .
C14 H14A 0.9700 .
C14 H14B 0.9700 .
C15 C16 1.520(4) .
C15 H15A 0.9700 .
C15 H15B 0.9700 .
C16 C17 1.533(3) .
C16 H16A 0.9700 .
C16 H16B 0.9700 .
C17 H17A 0.9700 .
C17 H17B 0.9700 .

loop_
_geom_torsion_atom_site_label_1
_geom_torsion_atom_site_label_2
_geom_torsion_atom_site_label_3
_geom_torsion_atom_site_label_4
_geom_torsion
_geom_torsion_site_symmetry_1
_geom_torsion_site_symmetry_2
_geom_torsion_site_symmetry_3
_geom_torsion_site_symmetry_4
C6 C1 C2 C3 0.1(4) . . . .
Cl1 C1 C2 C3 -179.8(2) . . . .
C1 C2 C3 C4 -0.7(4) . . . .
C2 C3 C4 C5 0.9(4) . . . .
C3 C4 C5 C6 -0.4(4) . . . .
C4 C5 C6 C1 -0.3(3) . . . .
C4 C5 C6 C7 170.9(2) . . . .
C2 C1 C6 C5 0.4(3) . . . .
Cl1 C1 C6 C5 -179.68(17) . . . .
C2 C1 C6 C7 -170.7(2) . . . .
Cl1 C1 C6 C7 9.2(3) . . . .
C8 N1 C7 O1 170.70(19) . . . .
C12 N1 C7 O1 -8.6(3) . . . .
C8 N1 C7 C6 -11.5(3) . . . .
C12 N1 C7 C6 169.21(18) . . . .
C5 C6 C7 O1 -73.2(3) . . . .
C1 C6 C7 O1 97.7(3) . . . .
C5 C6 C7 N1 108.9(2) . . . .
C1 C6 C7 N1 -80.2(2) . . . .
C7 N1 C8 C9 147.27(19) . . . .
C12 N1 C8 C9 -33.4(2) . . . .
C7 N1 C8 C10 -92.1(2) . . . .
C12 N1 C8 C10 87.22(19) . . . .
N1 C8 C9 S1 47.71(17) . . . .
C10 C8 C9 S1 -71.51(18) . . . .
C12 S1 C9 C8 -40.86(15) . . . .
C11 O2 C10 O3 -4.3(3) . . . .
C11 O2 C10 C8 176.55(19) . . . .
N1 C8 C10 O3 18.6(3) . . . .
C9 C8 C10 O3 135.2(2) . . . .
N1 C8 C10 O2 -162.27(16) . . . .
C9 C8 C10 O2 -45.6(2) . . . .
C7 N1 C12 C13 64.7(2) . . . .
C8 N1 C12 C13 -114.69(18) . . . .
C7 N1 C12 C17 -60.2(3) . . . .
C8 N1 C12 C17 120.42(18) . . . .
C7 N1 C12 S1 -177.82(16) . . . .
C8 N1 C12 S1 2.83(19) . . . .
C9 S1 C12 N1 22.62(14) . . . .
C9 S1 C12 C13 142.56(15) . . . .
C9 S1 C12 C17 -94.94(16) . . . .
N1 C12 C13 C14 179.88(17) . . . .
C17 C12 C13 C14 -56.0(2) . . . .
S1 C12 C13 C14 65.63(19) . . . .
C12 C13 C14 C15 57.4(3) . . . .
C13 C14 C15 C16 -56.5(3) . . . .
C14 C15 C16 C17 54.6(3) . . . .
N1 C12 C17 C16 178.8(2) . . . .
C13 C12 C17 C16 53.4(3) . . . .
S1 C12 C17 C16 -67.7(2) . . . .
C15 C16 C17 C12 -52.8(3) . . . .
